data_2235512
loop_
_publ_author_name
'Wang, Yu-Hong'
'Zhu, Xue-Hua'
'Song, Rui-Feng'

_publ_section_title
;
 Dichlorido[methyl
 2-(quinolin-8-yloxy-\k^2^<i>N</i>,<i>O</i>)acetate-\k<i>O</i>]mercury(II)
;
_journal_coeditor_code IM2385
_journal_issue 7
_journal_name_full 'Acta Crystallographica Section E'
_journal_page_first m951
_journal_paper_doi 10.1107/S1600536812026591
_journal_volume 68
_journal_year 2012
_chemical_formula_iupac '[Hg Cl2 (C12 H11 N O3)]'
_chemical_formula_moiety 'C12 H11 Cl2 Hg N O3'
_chemical_formula_sum 'C12 H11 Cl2 Hg N O3'
_chemical_formula_weight 488.71
_chemical_name_systematic
;
Dichlorido[methyl
2-(quinolin-8-yloxy-\k^2^<i>N</i>,<i>O</i>)acetate-\k<i>O</i>]mercury(II)
;
_space_group_IT_number 2
_symmetry_cell_setting triclinic
_symmetry_space_group_name_Hall '-P 1'
_symmetry_space_group_name_H-M 'P -1'
_atom_sites_solution_hydrogens geom
_atom_sites_solution_primary direct
_atom_sites_solution_secondary difmap
_audit_creation_method SHELXL-97
_cell_angle_alpha 71.317(7)
_cell_angle_beta 75.453(7)
_cell_angle_gamma 69.816(8)
_cell_formula_units_Z 2
_cell_length_a 7.2644(4)
_cell_length_b 9.7607(2)
_cell_length_c 10.8411(6)
_cell_measurement_reflns_used 3438
_cell_measurement_temperature 223(2)
_cell_measurement_theta_max 27.5
_cell_measurement_theta_min 3.0
_cell_volume 674.87(7)
_computing_cell_refinement 'CrystalClear (Rigaku/MSC, 2001)'
_computing_data_collection 'CrystalClear (Rigaku/MSC, 2001)'
_computing_data_reduction 'CrystalStructure (Rigaku/MSC, 2004)'
_computing_molecular_graphics 'SHELXTL (Sheldrick, 2008)'
_computing_publication_material 'SHELXTL (Sheldrick, 2008)'
_computing_structure_refinement 'SHELXL97 (Sheldrick, 2008)'
_computing_structure_solution 'SHELXS97 (Sheldrick, 2008)'
_diffrn_ambient_temperature 223(2)
_diffrn_detector_area_resol_mean 14.63
_diffrn_measured_fraction_theta_full 0.970
_diffrn_measured_fraction_theta_max 0.970
_diffrn_measurement_device_type 'Rigaku Saturn'
_diffrn_measurement_method \w
_diffrn_radiation_monochromator graphite
_diffrn_radiation_source 'fine-focus sealed tube'
_diffrn_radiation_type MoK\a
_diffrn_radiation_wavelength 0.71075
_diffrn_reflns_av_R_equivalents 0.0500
_diffrn_reflns_av_sigmaI/netI 0.0412
_diffrn_reflns_limit_h_max 8
_diffrn_reflns_limit_h_min -8
_diffrn_reflns_limit_k_max 9
_diffrn_reflns_limit_k_min -11
_diffrn_reflns_limit_l_max 10
_diffrn_reflns_limit_l_min -13
_diffrn_reflns_number 5090
_diffrn_reflns_theta_full 25.50
_diffrn_reflns_theta_max 25.50
_diffrn_reflns_theta_min 3.03
_exptl_absorpt_coefficient_mu 11.800
_exptl_absorpt_correction_T_max 0.3849
_exptl_absorpt_correction_T_min 0.0668
_exptl_absorpt_correction_type multi-scan
_exptl_absorpt_process_details '(REQAB; Jacobson, 1998)'
_exptl_crystal_colour yellow
_exptl_crystal_density_diffrn 2.405
_exptl_crystal_density_method 'not measured'
_exptl_crystal_description prism
_exptl_crystal_F_000 456
_exptl_crystal_size_max 0.50
_exptl_crystal_size_mid 0.25
_exptl_crystal_size_min 0.10
_refine_diff_density_max 3.584
_refine_diff_density_min -2.393
_refine_ls_extinction_method none
_refine_ls_goodness_of_fit_ref 1.067
_refine_ls_hydrogen_treatment constr
_refine_ls_matrix_type full
_refine_ls_number_parameters 174
_refine_ls_number_reflns 2432
_refine_ls_number_restraints 0
_refine_ls_restrained_S_all 1.067
_refine_ls_R_factor_all 0.0535
_refine_ls_R_factor_gt 0.0517
_refine_ls_shift/su_max 0.001
_refine_ls_shift/su_mean 0.000
_refine_ls_structure_factor_coef Fsqd
_refine_ls_weighting_details 'calc w=1/[\s^2^(Fo^2^)+(0.1140P)^2^+0.0000P] where P=(Fo^2^+2Fc^2^)/3'
_refine_ls_weighting_scheme calc
_refine_ls_wR_factor_gt 0.1397
_refine_ls_wR_factor_ref 0.1416
_reflns_number_gt 2330
_reflns_number_total 2432
_reflns_threshold_expression I>2sigma(I)
_cod_data_source_file im2385.cif
_cod_data_source_block I
_cod_original_cell_volume 674.87(5)
_cod_database_code 2235512
_cod_database_fobs_code 2235512

loop_
_symmetry_equiv_pos_as_xyz
'x, y, z'
'-x, -y, -z'

loop_
_atom_site_type_symbol
_atom_site_label
_atom_site_fract_x
_atom_site_fract_y
_atom_site_fract_z
_atom_site_U_iso_or_equiv
_atom_site_adp_type
_atom_site_calc_flag
_atom_site_refinement_flags
_atom_site_occupancy
_atom_site_symmetry_multiplicity
Hg Hg1 0.48080(4) 0.17195(3) 0.82524(2) 0.0283(2) Uani d . 1 1
Cl Cl1 0.7584(4) 0.0079(3) 0.9214(2) 0.0343(5) Uani d . 1 1
Cl Cl2 0.2251(4) 0.2330(3) 0.7032(2) 0.0328(5) Uani d . 1 1
O O1 0.5887(9) 0.4276(6) 0.6794(5) 0.0267(12) Uani d . 1 1
O O2 0.9795(10) 0.3004(7) 0.4386(6) 0.0293(13) Uani d . 1 1
O O3 0.7782(11) 0.1803(7) 0.5930(6) 0.0350(15) Uani d . 1 1
N N1 0.3624(11) 0.3914(8) 0.9197(6) 0.0229(14) Uani d . 1 1
C C1 0.2572(13) 0.3719(9) 1.0411(8) 0.0250(17) Uani d . 1 1
H H1 0.2485 0.2744 1.0883 0.030 Uiso calc R 1 1
C C2 0.1591(14) 0.4918(11) 1.1008(8) 0.0291(19) Uani d . 1 1
H H2 0.0929 0.4727 1.1882 0.035 Uiso calc R 1 1
C C3 0.1596(13) 0.6348(10) 1.0327(8) 0.0280(18) Uani d . 1 1
H H3 0.0892 0.7160 1.0707 0.034 Uiso calc R 1 1
C C4 0.2680(12) 0.6597(9) 0.9034(7) 0.0229(16) Uani d . 1 1
C C5 0.2793(15) 0.8066(10) 0.8262(9) 0.032(2) Uani d . 1 1
H H5 0.2102 0.8915 0.8595 0.038 Uiso calc R 1 1
C C6 0.3906(15) 0.8224(9) 0.7043(9) 0.0306(19) Uani d . 1 1
H H6 0.3995 0.9189 0.6541 0.037 Uiso calc R 1 1
C C7 0.4920(14) 0.6985(10) 0.6522(8) 0.0288(19) Uani d . 1 1
H H7 0.5649 0.7133 0.5665 0.035 Uiso calc R 1 1
C C8 0.4873(13) 0.5564(9) 0.7230(8) 0.0232(16) Uani d . 1 1
C C9 0.3727(12) 0.5317(9) 0.8506(7) 0.0226(16) Uani d . 1 1
C C10 0.7341(16) 0.4428(10) 0.5679(8) 0.030(2) Uani d . 1 1
H H10A 0.8339 0.4787 0.5842 0.037 Uiso calc R 1 1
H H10B 0.6737 0.5164 0.4927 0.037 Uiso calc R 1 1
C C11 0.8301(13) 0.2914(9) 0.5380(7) 0.0221(16) Uani d . 1 1
C C12 1.0873(14) 0.1595(10) 0.3990(9) 0.0313(19) Uani d . 1 1
H H12A 1.1489 0.0841 0.4717 0.047 Uiso calc R 1 1
H H12B 1.1890 0.1780 0.3236 0.047 Uiso calc R 1 1
H H12C 0.9953 0.1234 0.3756 0.047 Uiso calc R 1 1

loop_
_atom_site_aniso_label
_atom_site_aniso_U_11
_atom_site_aniso_U_22
_atom_site_aniso_U_33
_atom_site_aniso_U_12
_atom_site_aniso_U_13
_atom_site_aniso_U_23
Hg1 0.0304(3) 0.0247(3) 0.0247(3) -0.00519(19) -0.00101(17) -0.00514(17)
Cl1 0.0304(12) 0.0320(12) 0.0350(11) -0.0028(10) -0.0050(9) -0.0083(9)
Cl2 0.0360(13) 0.0344(11) 0.0255(10) -0.0096(10) -0.0038(9) -0.0057(8)
O1 0.027(3) 0.025(3) 0.022(3) -0.011(3) 0.017(2) -0.009(2)
O2 0.030(3) 0.025(3) 0.028(3) -0.006(3) 0.010(3) -0.012(2)
O3 0.041(4) 0.025(3) 0.034(3) -0.013(3) 0.014(3) -0.012(2)
N1 0.027(4) 0.023(3) 0.019(3) -0.008(3) 0.002(3) -0.009(3)
C1 0.024(4) 0.030(4) 0.021(4) -0.007(4) 0.000(3) -0.009(3)
C2 0.029(5) 0.039(5) 0.019(4) -0.012(4) 0.005(4) -0.012(3)
C3 0.018(4) 0.038(5) 0.030(4) -0.005(4) 0.003(3) -0.019(4)
C4 0.020(4) 0.024(4) 0.022(4) -0.001(3) 0.002(3) -0.011(3)
C5 0.041(6) 0.025(4) 0.034(4) -0.012(4) 0.000(4) -0.014(4)
C6 0.034(5) 0.017(4) 0.034(5) -0.004(4) -0.003(4) -0.003(3)
C7 0.035(5) 0.028(4) 0.022(4) -0.009(4) -0.002(4) -0.005(3)
C8 0.021(4) 0.020(4) 0.024(4) -0.003(3) 0.003(3) -0.009(3)
C9 0.018(4) 0.030(4) 0.020(3) -0.006(3) -0.001(3) -0.009(3)
C10 0.041(6) 0.032(5) 0.018(4) -0.015(4) 0.010(4) -0.012(3)
C11 0.023(4) 0.024(4) 0.019(4) -0.009(3) 0.005(3) -0.008(3)
C12 0.023(5) 0.029(5) 0.035(5) -0.002(4) 0.011(4) -0.018(4)

loop_
_atom_type_symbol
_atom_type_description
_atom_type_scat_dispersion_real
_atom_type_scat_dispersion_imag
_atom_type_scat_source
C C 0.0033 0.0016 'International Tables Vol C Tables 4.2.6.8 and 6.1.1.4'
H H 0.0000 0.0000 'International Tables Vol C Tables 4.2.6.8 and 6.1.1.4'
N N 0.0061 0.0033 'International Tables Vol C Tables 4.2.6.8 and 6.1.1.4'
O O 0.0106 0.0060 'International Tables Vol C Tables 4.2.6.8 and 6.1.1.4'
Cl Cl 0.1484 0.1585 'International Tables Vol C Tables 4.2.6.8 and 6.1.1.4'
Hg Hg -2.3894 9.2266 'International Tables Vol C Tables 4.2.6.8 and 6.1.1.4'

loop_
_geom_angle_atom_site_label_1
_geom_angle_atom_site_label_2
_geom_angle_atom_site_label_3
_geom_angle_site_symmetry_3
_geom_angle
Cl1 Hg1 Cl2 . 153.41(8)
Cl1 Hg1 N1 . 106.61(17)
Cl2 Hg1 N1 . 99.30(17)
Cl1 Hg1 O1 . 105.43(15)
Cl2 Hg1 O1 . 91.75(15)
N1 Hg1 O1 . 62.08(19)
Cl1 Hg1 O3 . 80.81(15)
Cl2 Hg1 O3 . 92.53(16)
N1 Hg1 O3 . 117.7(2)
O1 Hg1 O3 . 56.55(16)
Cl1 Hg1 Cl1 2_657 83.50(8)
Cl2 Hg1 Cl1 2_657 90.92(7)
N1 Hg1 Cl1 2_657 89.63(16)
O1 Hg1 Cl1 2_657 151.64(12)
O3 Hg1 Cl1 2_657 151.45(13)
C8 O1 C10 . 116.4(6)
C8 O1 Hg1 . 115.6(4)
C10 O1 Hg1 . 128.0(5)
C11 O2 C12 . 115.3(7)
C11 O3 Hg1 . 121.0(5)
C1 N1 C9 . 119.1(7)
C1 N1 Hg1 . 116.1(5)
C9 N1 Hg1 . 124.1(5)
N1 C1 C2 . 122.4(8)
N1 C1 H1 . 118.8
C2 C1 H1 . 118.8
C3 C2 C1 . 120.2(8)
C3 C2 H2 . 119.9
C1 C2 H2 . 119.9
C2 C3 C4 . 118.8(8)
C2 C3 H3 . 120.6
C4 C3 H3 . 120.6
C3 C4 C9 . 118.2(7)
C3 C4 C5 . 122.3(7)
C9 C4 C5 . 119.5(7)
C6 C5 C4 . 119.5(8)
C6 C5 H5 . 120.3
C4 C5 H5 . 120.3
C5 C6 C7 . 121.3(8)
C5 C6 H6 . 119.4
C7 C6 H6 . 119.4
C8 C7 C6 . 121.2(8)
C8 C7 H7 . 119.4
C6 C7 H7 . 119.4
C7 C8 O1 . 124.5(7)
C7 C8 C9 . 120.5(7)
O1 C8 C9 . 115.1(7)
N1 C9 C8 . 120.7(7)
N1 C9 C4 . 121.2(7)
C8 C9 C4 . 118.0(7)
O1 C10 C11 . 108.5(7)
O1 C10 H10A . 110.0
C11 C10 H10A . 110.0
O1 C10 H10B . 110.0
C11 C10 H10B . 110.0
H10A C10 H10B . 108.4
O3 C11 O2 . 124.9(8)
O3 C11 C10 . 125.5(8)
O2 C11 C10 . 109.6(7)
O2 C12 H12A . 109.5
O2 C12 H12B . 109.5
H12A C12 H12B . 109.5
O2 C12 H12C . 109.5
H12A C12 H12C . 109.5
H12B C12 H12C . 109.5

loop_
_geom_bond_atom_site_label_1
_geom_bond_atom_site_label_2
_geom_bond_site_symmetry_2
_geom_bond_distance
_geom_bond_publ_flag
Hg1 Cl1 . 2.340(2) y
Hg1 Cl2 . 2.350(2) y
Hg1 N1 . 2.463(6) y
Hg1 O1 . 2.746(6) y
Hg1 O3 . 2.876(6) y
Hg1 Cl1 2_657 3.204(2) y
O1 C8 . 1.383(10) ?
O1 C10 . 1.396(10) ?
O2 C11 . 1.329(10) ?
O2 C12 . 1.468(10) ?
O3 C11 . 1.195(10) ?
N1 C1 . 1.337(11) ?
N1 C9 . 1.352(11) ?
C1 C2 . 1.405(12) ?
C1 H1 . 0.9400 ?
C2 C3 . 1.355(14) ?
C2 H2 . 0.9400 ?
C3 C4 . 1.416(12) ?
C3 H3 . 0.9400 ?
C4 C9 . 1.432(11) ?
C4 C5 . 1.428(12) ?
C5 C6 . 1.357(13) ?
C5 H5 . 0.9400 ?
C6 C7 . 1.392(13) ?
C6 H6 . 0.9400 ?
C7 C8 . 1.361(12) ?
C7 H7 . 0.9400 ?
C8 C9 . 1.418(11) ?
C10 C11 . 1.502(12) ?
C10 H10A . 0.9800 ?
C10 H10B . 0.9800 ?
C12 H12A . 0.9700 ?
C12 H12B . 0.9700 ?
C12 H12C . 0.9700 ?

loop_
_geom_torsion_atom_site_label_1
_geom_torsion_atom_site_label_2
_geom_torsion_atom_site_label_3
_geom_torsion_atom_site_label_4
_geom_torsion_site_symmetry_1
_geom_torsion
Cl1 Hg1 O1 C8 . -113.6(5)
Cl2 Hg1 O1 C8 . 86.9(5)
N1 Hg1 O1 C8 . -12.7(5)
O3 Hg1 O1 C8 . 178.8(6)
Cl1 Hg1 O1 C8 2_657 -8.3(7)
Cl1 Hg1 O1 C10 . 65.7(7)
Cl2 Hg1 O1 C10 . -93.8(7)
N1 Hg1 O1 C10 . 166.6(8)
O3 Hg1 O1 C10 . -1.9(7)
Cl1 Hg1 O1 C10 2_657 171.0(6)
Cl1 Hg1 O3 C11 . -110.2(7)
Cl2 Hg1 O3 C11 . 95.7(7)
N1 Hg1 O3 C11 . -6.1(8)
O1 Hg1 O3 C11 . 5.3(6)
Cl1 Hg1 O3 C11 2_657 -167.7(5)
Cl1 Hg1 N1 C1 . -78.3(6)
Cl2 Hg1 N1 C1 . 95.7(6)
O1 Hg1 N1 C1 . -177.3(7)
O3 Hg1 N1 C1 . -166.5(5)
Cl1 Hg1 N1 C1 2_657 4.8(6)
Cl1 Hg1 N1 C9 . 111.5(6)
Cl2 Hg1 N1 C9 . -74.5(6)
O1 Hg1 N1 C9 . 12.5(6)
O3 Hg1 N1 C9 . 23.4(7)
Cl1 Hg1 N1 C9 2_657 -165.4(6)
C9 N1 C1 C2 . -1.0(12)
Hg1 N1 C1 C2 . -171.7(7)
N1 C1 C2 C3 . 3.6(14)
C1 C2 C3 C4 . -2.9(13)
C2 C3 C4 C9 . -0.1(12)
C2 C3 C4 C5 . -178.7(9)
C3 C4 C5 C6 . 178.0(9)
C9 C4 C5 C6 . -0.6(13)
C4 C5 C6 C7 . 0.9(15)
C5 C6 C7 C8 . -1.8(15)
C6 C7 C8 O1 . -178.0(8)
C6 C7 C8 C9 . 2.2(14)
C10 O1 C8 C7 . 13.2(13)
Hg1 O1 C8 C7 . -167.4(7)
C10 O1 C8 C9 . -167.0(8)
Hg1 O1 C8 C9 . 12.4(9)
C1 N1 C9 C8 . 178.2(8)
Hg1 N1 C9 C8 . -11.9(11)
C1 N1 C9 C4 . -2.1(11)
Hg1 N1 C9 C4 . 167.8(6)
C7 C8 C9 N1 . 177.9(8)
O1 C8 C9 N1 . -1.9(11)
C7 C8 C9 C4 . -1.8(12)
O1 C8 C9 C4 . 178.4(7)
C3 C4 C9 N1 . 2.7(12)
C5 C4 C9 N1 . -178.7(8)
C3 C4 C9 C8 . -177.6(8)
C5 C4 C9 C8 . 1.0(11)
C8 O1 C10 C11 . 178.6(7)
Hg1 O1 C10 C11 . -0.7(11)
Hg1 O3 C11 O2 . 173.0(6)
Hg1 O3 C11 C10 . -8.8(12)
C12 O2 C11 O3 . -1.6(12)
C12 O2 C11 C10 . 179.9(7)
O1 C10 C11 O3 . 6.4(13)
O1 C10 C11 O2 . -175.1(7)
